data_2007928
loop_
_publ_author_name
'M\'ezi\`ere, C\'ecile'
'Sall\'e, Marc'
'Fourmigu\'e, Marc'

_publ_section_title
;2'-(1,3-Dithiolan-2-ylidene)-4'-(1,3-dithiol-2-ylidene)spiro[1,3-dithiole-2,5'-(4'<i>H</i>-5',6'-dihydro-1',3'-dithiapentalene)],
 the Self-Condensation Product of an Extended Tetrathiafulvalene Derivative
;
_journal_issue 12
_journal_name_full 'Acta Crystallographica Section C'
_journal_page_first 2005
_journal_page_last 2007
_journal_paper_doi 10.1107/S0108270198009809
_journal_volume 54
_journal_year 1998
_chemical_formula_moiety 'C14 H10 S8'
_chemical_formula_sum 'C14 H10 S8'
_chemical_formula_weight 434.70
_space_group_IT_number 14
_symmetry_cell_setting monoclinic
_symmetry_space_group_name_Hall '-P 2yn'
_symmetry_space_group_name_H-M 'P 1 21/n 1'
_cell_angle_alpha 90.00
_cell_angle_beta 92.429(11)
_cell_angle_gamma 90.00
_cell_formula_units_Z 4
_cell_length_a 9.1055(8)
_cell_length_b 13.124(2)
_cell_length_c 13.796(3)
_cell_measurement_reflns_used 25
_cell_measurement_temperature 293(2)
_cell_measurement_theta_max 13.1
_cell_measurement_theta_min 4.8
_cell_volume 1647.1(5)
_computing_cell_refinement CAD-4-PC
_computing_data_collection 'CAD-4-PC (Enraf-Nonius, 1994)'
_computing_data_reduction 'XCAD4 [Harms, 1993]'
_computing_molecular_graphics 'ORTEPII (Johnson, 1976)'
_computing_publication_material SHELXL93
_computing_structure_refinement 'SHELXL93 (Sheldrick, 1993)'
_computing_structure_solution 'SHELXS86 (Sheldrick, 1990)'
_diffrn_ambient_temperature 293(2)
_diffrn_measurement_device 'Enraf-Nonius CAD-4'
_diffrn_measurement_method \w/2\q
_diffrn_radiation_monochromator graphite
_diffrn_radiation_source 'fine-focus sealed tube'
_diffrn_radiation_type MoK\a
_diffrn_radiation_wavelength 0.71073
_diffrn_reflns_av_R_equivalents 0.042
_diffrn_reflns_av_sigmaI/netI 0.116
_diffrn_reflns_limit_h_max 11
_diffrn_reflns_limit_h_min -1
_diffrn_reflns_limit_k_max 16
_diffrn_reflns_limit_k_min -1
_diffrn_reflns_limit_l_max 16
_diffrn_reflns_limit_l_min -16
_diffrn_reflns_number 4100
_diffrn_reflns_theta_max 25.97
_diffrn_reflns_theta_min 2.14
_diffrn_standards_decay_% 0
_diffrn_standards_interval_time 60
_diffrn_standards_number 3
_exptl_absorpt_coefficient_mu 1.074
_exptl_absorpt_correction_type none
_exptl_crystal_colour red
_exptl_crystal_density_diffrn 1.753
_exptl_crystal_density_meas ?
_exptl_crystal_description parallelepiped
_exptl_crystal_F_000 888
_exptl_crystal_size_max 0.12
_exptl_crystal_size_mid 0.12
_exptl_crystal_size_min 0.12
_refine_diff_density_max 0.480
_refine_diff_density_min -0.365
_refine_ls_extinction_method none
_refine_ls_goodness_of_fit_all 1.013
_refine_ls_goodness_of_fit_ref 1.116
_refine_ls_hydrogen_treatment constr
_refine_ls_matrix_type full
_refine_ls_number_parameters 199
_refine_ls_number_reflns 3163
_refine_ls_number_restraints 0
_refine_ls_R_factor_all 0.140
_refine_ls_R_factor_gt 0.040
_refine_ls_shift/esd_max <0.001
_refine_ls_shift/esd_mean 0.000
_refine_ls_structure_factor_coef Fsqd
_refine_ls_weighting_details 'w = 1/[\s^2^(Fo^2^)+(0.0448P)^2^+0.5754P] where P=(Fo^2^+2Fc^2^)/3'
_refine_ls_weighting_scheme calc
_refine_ls_wR_factor_all 0.108
_refine_ls_wR_factor_ref 0.086
_reflns_number_observed 1754
_reflns_number_total 3163
_reflns_observed_criterion I>2\s(I)
_cod_data_source_file fg1493.cif
_cod_data_source_block 3
_cod_depositor_comments
;
The following automatic conversions were performed:

'_exptl_crystal_density_meas' value 'not measured' was changed to '?'
- the value is perceived as not measured.

Automatic conversion script
Id: cif_fix_values 3008 2015-01-20 13:52:24Z robertas 

The following automatic conversions were performed:

'_refine_ls_weighting_scheme' value 'calc w =
1/[\s^2^(Fo^2^)+(0.0448P)^2^+0.5754P] where P=(Fo^2^+2Fc^2^)/3' was
changed to 'calc'. New tag '_refine_ls_weighting_details' was
created. The value of the new tag was set to 'w =
1/[\s^2^(Fo^2^)+(0.0448P)^2^+0.5754P] where P=(Fo^2^+2Fc^2^)/3'.

Automatic conversion script
Id: cif_fix_values 3143 2015-03-26 13:38:13Z robertas 
;
_cod_original_cell_volume 1647.1(4)
_cod_original_sg_symbol_H-M 'P 21/n'
_cod_database_code 2007928

loop_
_symmetry_equiv_pos_as_xyz
'x, y, z'
'-x+1/2, y+1/2, -z+1/2'
'-x, -y, -z'
'x-1/2, -y-1/2, z-1/2'

loop_
_atom_site_aniso_label
_atom_site_aniso_U_11
_atom_site_aniso_U_22
_atom_site_aniso_U_33
_atom_site_aniso_U_12
_atom_site_aniso_U_13
_atom_site_aniso_U_23
S1 0.0299(6) 0.0355(7) 0.0346(6) -0.0059(5) 0.0068(5) -0.0075(5)
S2 0.0308(7) 0.0404(7) 0.0407(7) -0.0086(6) 0.0093(5) -0.0107(6)
S3 0.0348(7) 0.0423(8) 0.0349(7) 0.0028(6) 0.0047(5) -0.0060(6)
S4 0.0362(7) 0.0427(8) 0.0391(7) -0.0100(6) 0.0041(6) -0.0075(6)
S5 0.0320(7) 0.0504(8) 0.0422(7) -0.0060(6) 0.0093(6) -0.0143(6)
S6 0.0370(7) 0.0341(7) 0.0428(7) -0.0074(6) 0.0020(6) -0.0063(6)
S7 0.0440(8) 0.0375(7) 0.0388(7) 0.0062(6) -0.0010(6) 0.0038(6)
S8 0.0395(7) 0.0484(8) 0.0293(6) 0.0043(7) 0.0003(5) -0.0061(6)
C1 0.032(3) 0.026(2) 0.027(2) 0.000(2) 0.000(2) 0.000(2)
C2 0.031(3) 0.027(2) 0.027(2) -0.002(2) 0.003(2) 0.000(2)
C3 0.029(3) 0.028(3) 0.029(2) -0.004(2) 0.003(2) 0.005(2)
C4 0.028(3) 0.031(3) 0.028(2) -0.002(2) -0.001(2) -0.003(2)
C5 0.046(3) 0.049(3) 0.037(3) 0.006(3) -0.008(2) -0.014(3)
C6 0.043(3) 0.044(3) 0.037(3) -0.008(3) -0.007(2) -0.008(3)
C7 0.032(3) 0.035(3) 0.033(3) -0.005(2) 0.005(2) 0.001(2)
C8 0.036(3) 0.025(2) 0.027(2) 0.001(2) 0.000(2) 0.000(2)
C9 0.045(3) 0.033(3) 0.055(3) 0.007(3) 0.007(3) -0.009(3)
C10 0.046(3) 0.047(3) 0.047(3) -0.003(3) 0.016(3) -0.016(3)
C11 0.034(3) 0.025(2) 0.027(2) 0.001(2) -0.002(2) 0.003(2)
C12 0.028(2) 0.030(3) 0.029(2) -0.001(2) 0.002(2) 0.001(2)
C13 0.031(3) 0.042(3) 0.055(3) -0.012(2) 0.001(2) 0.006(3)
C14 0.032(3) 0.050(3) 0.045(3) -0.006(3) 0.009(2) 0.004(3)

loop_
_atom_site_label
_atom_site_fract_x
_atom_site_fract_y
_atom_site_fract_z
_atom_site_U_iso_or_equiv
_atom_site_thermal_displace_type
_atom_site_calc_flag
_atom_site_refinement_flags
_atom_site_occupancy
_atom_site_disorder_group
_atom_site_type_symbol
S1 0.03413(13) 0.90381(9) 0.09377(8) 0.0332(3) Uani d . 1 . S
S2 0.33095(13) 0.93322(10) 0.01384(9) 0.0371(3) Uani d . 1 . S
S3 0.11777(13) 1.08093(10) 0.25638(8) 0.0372(3) Uani d . 1 . S
S4 0.40269(14) 1.10980(10) 0.16723(9) 0.0393(3) Uani d . 1 . S
S5 -0.24352(14) 0.76425(11) 0.04957(9) 0.0413(3) Uani d . 1 . S
S6 -0.22506(14) 0.61785(10) -0.11053(9) 0.0380(3) Uani d . 1 . S
S7 0.17739(14) 0.57944(10) -0.06723(9) 0.0402(3) Uani d . 1 . S
S8 0.04878(14) 0.66581(10) -0.24610(8) 0.0391(3) Uani d . 1 . S
C1 0.0828(5) 0.8263(3) -0.0034(3) 0.0279(10) Uani d . 1 . C
C2 0.2170(5) 0.8415(3) -0.0383(3) 0.0287(11) Uani d . 1 . C
C3 0.2044(5) 0.9699(3) 0.1010(3) 0.0288(10) Uani d . 1 . C
C4 0.2354(5) 1.0425(3) 0.1655(3) 0.0292(10) Uani d . 1 . C
C5 0.2474(5) 1.1686(4) 0.3157(3) 0.0442(13) Uani d . 1 . C
H5A 0.2294 1.2372 0.2919 0.053 Uiso calc R 1 . H
H5B 0.2342 1.1683 0.3851 0.053 Uiso calc R 1 . H
C6 0.4014(5) 1.1374(4) 0.2957(3) 0.0414(13) Uani d . 1 . C
H6A 0.4294 1.0775 0.3334 0.050 Uiso calc R 1 . H
H6B 0.4697 1.1920 0.3124 0.050 Uiso calc R 1 . H
C7 0.2426(5) 0.7767(4) -0.1259(3) 0.0335(11) Uani d . 1 . C
H7A 0.3365 0.7419 -0.1201 0.040 Uiso calc R 1 . H
H7B 0.2379 0.8167 -0.1850 0.040 Uiso calc R 1 . H
C8 0.1131(5) 0.7011(3) -0.1225(3) 0.0292(10) Uani d . 1 . C
C9 0.2319(6) 0.5271(4) -0.1759(4) 0.0441(13) Uani d . 1 . C
H9 0.2997 0.4742 -0.1772 0.053 Uiso calc R 1 . H
C10 0.1731(5) 0.5656(4) -0.2551(4) 0.0461(14) Uani d . 1 . C
H10 0.1968 0.5402 -0.3154 0.055 Uiso calc R 1 . H
C11 0.0030(5) 0.7473(3) -0.0553(3) 0.0284(10) Uani d . 1 . C
C12 -0.1356(5) 0.7139(3) -0.0419(3) 0.0291(10) Uani d . 1 . C
C13 -0.3875(5) 0.6239(4) -0.0491(4) 0.0426(13) Uani d . 1 . C
H13 -0.4663 0.5815 -0.0661 0.051 Uiso calc R 1 . H
C14 -0.3961(5) 0.6897(4) 0.0214(4) 0.0422(13) Uani d . 1 . C
H14 -0.4816 0.6963 0.0554 0.051 Uiso calc R 1 . H

loop_
_atom_type_symbol
_atom_type_description
_atom_type_scat_dispersion_real
_atom_type_scat_dispersion_imag
_atom_type_scat_source
C C 0.0033 0.0016 'International Tables Vol C Tables 4.2.6.8 and 6.1.1.4'
H H 0.0000 0.0000 'International Tables Vol C Tables 4.2.6.8 and 6.1.1.4'
S S 0.1246 0.1234 'International Tables Vol C Tables 4.2.6.8 and 6.1.1.4'

loop_
_geom_angle_atom_site_label_1
_geom_angle_atom_site_label_2
_geom_angle_atom_site_label_3
_geom_angle
C1 S1 C3 94.5(2)
C2 S2 C3 94.3(2)
C4 S3 C5 95.7(2)
C4 S4 C6 94.1(2)
C14 S5 C12 95.4(2)
C13 S6 C12 95.1(2)
C9 S7 C8 94.7(2)
C10 S8 C8 94.3(2)
C2 C1 C11 112.1(4)
C2 C1 S1 116.7(3)
C11 C1 S1 131.2(4)
C1 C2 C7 112.1(4)
C1 C2 S2 119.6(3)
C7 C2 S2 128.2(3)
C4 C3 S2 121.7(3)
C4 C3 S1 123.3(3)
S2 C3 S1 114.9(3)
C3 C4 S3 124.5(3)
C3 C4 S4 122.0(3)
S3 C4 S4 113.6(2)
C6 C5 S3 109.8(3)
C5 C6 S4 106.3(3)
C2 C7 C8 101.2(4)
C11 C8 C7 106.7(4)
C11 C8 S8 118.3(3)
C7 C8 S8 110.4(3)
C11 C8 S7 107.3(3)
C7 C8 S7 109.7(3)
S8 C8 S7 104.3(2)
C10 C9 S7 116.7(4)
C9 C10 S8 118.6(4)
C12 C11 C1 128.2(4)
C12 C11 C8 126.5(4)
C1 C11 C8 105.0(4)
C11 C12 S6 124.9(3)
C11 C12 S5 121.8(3)
S6 C12 S5 113.3(2)
C14 C13 S6 118.2(4)
C13 C14 S5 118.0(4)

loop_
_geom_bond_atom_site_label_1
_geom_bond_atom_site_label_2
_geom_bond_site_symmetry_2
_geom_bond_distance
_geom_bond_publ_flag
S1 C1 . 1.755(4) yes
S1 C3 . 1.776(5) yes
S2 C2 . 1.726(5) yes
S2 C3 . 1.767(4) yes
S3 C4 . 1.757(4) yes
S3 C5 . 1.818(5) yes
S4 C4 . 1.760(4) yes
S4 C6 . 1.810(5) yes
S5 C14 . 1.730(5) yes
S5 C12 . 1.761(4) yes
S6 C13 . 1.737(5) yes
S6 C12 . 1.756(5) yes
S7 C9 . 1.740(5) yes
S7 C8 . 1.854(4) yes
S8 C10 . 1.744(5) yes
S8 C8 . 1.839(4) yes
C1 C2 . 1.347(6) yes
C1 C11 . 1.439(6) yes
C2 C7 . 1.504(6) ?
C3 C4 . 1.326(6) yes
C5 C6 . 1.498(7) ?
C7 C8 . 1.543(6) ?
C8 C11 . 1.520(6) ?
C9 C10 . 1.299(7) ?
C11 C12 . 1.356(6) ?
C13 C14 . 1.305(7) ?

loop_
_cod_related_entry_id
_cod_related_entry_database
_cod_related_entry_code
1 ChemSpider 21136730
